data_1559443
loop_
_publ_author_name
'Jorgensen, J.-E.'
'Andersen, N. H.'

_publ_section_title
;
 Neutron Diffraction Study of Pb2Sr2HoCu3O8
;
_journal_name_full 'Acta Chemica Scandinavica'
_journal_page_first 19
_journal_page_last 22
_journal_paper_doi 10.3891/acta.chem.scand.45-0019
_journal_volume 45
_journal_year 1991
_chemical_formula_moiety 'Cu3 Ho O8 Pb2, 2(Sr)'
_chemical_formula_sum 'Cu3 Ho O8 Pb2 Sr2'
_chemical_formula_weight 1073.2
_chemical_name_common
;
Pb2Sr2HoCu3O8
;
_space_group_IT_number 65
_space_group_name_Hall '-C 2 2'
_space_group_name_H-M_alt 'C m m m'
_symmetry_cell_setting orthorhombic
_symmetry_Int_Tables_number 65
_symmetry_space_group_name_Hall '-C 2 2'
_symmetry_space_group_name_H-M 'C m m m'
_cell_angle_alpha 90.
_cell_angle_beta 90.
_cell_angle_gamma 90.
_cell_formula_units_Z 2
_cell_length_a 5.378(3)
_cell_length_b 5.421(3)
_cell_length_c 15.688(7)
_cell_volume 457.4(4)
_diffrn_ambient_temperature 293
_diffrn_radiation_probe neutron
_diffrn_radiation_wavelength 1.482
_exptl_crystal_density_diffrn 7.793
_exptl_crystal_F_000 222
_pd_proc_ls_prof_wR_expected 0.047
_pd_proc_ls_prof_wR_factor 0.1019
_cod_data_source_file Acta-Chem-Scand-1991-45-19.cif
_cod_data_source_block 1
_cod_depositor_comments
;
O2 and O2' described in P-1 symmetry
;
_cod_database_code 1559443

loop_
_space_group_symop_id
_space_group_symop_operation_xyz
1 x,y,z
2 -x,-y,z
3 x,-y,-z
4 -x,y,-z
5 -x,-y,-z
6 x,y,-z
7 -x,y,z
8 x,-y,z
9 1/2+x,1/2+y,z
10 1/2-x,1/2-y,z
11 1/2+x,1/2-y,-z
12 1/2-x,1/2+y,-z
13 1/2-x,1/2-y,-z
14 1/2+x,1/2+y,-z
15 1/2-x,1/2+y,z
16 1/2+x,1/2-y,z

loop_
_atom_site_label
_atom_site_type_symbol
_atom_site_thermal_displace_type
_atom_site_fract_x
_atom_site_fract_y
_atom_site_fract_z
_atom_site_occupancy
_atom_site_U_iso_or_equiv
_atom_site_calc_flag
_atom_site_refinement_flags
_atom_site_disorder_assembly
_atom_site_disorder_group
Pb Pb Uiso 0.50000 0.00000 0.3878(3) 1.000 0.0077(10) . . . .
Ho Ho Uiso 0.00000 0.00000 0.00000 1.000 0.0024(9) . . . .
Sr Sr Uiso 0.00000 0.00000 0.2234(3) 1.000 0.0024(9) . . . .
Cu1 Cu Uiso 0.00000 0.00000 0.50000 1.000 0.0127(13) . . . .
Cu2 Cu Uiso 0.50000 0.00000 0.1073(3) 1.000 0.0051(13) . . . .
O1 O Uiso 0.50000 0.00000 0.2521(5) 1.000 0.0127(13) . . . .
O2 O Uiso 0.069(6) 0.102(7) 0.386(2) 0.125 0.010(4) . . . .
O2' O Uiso 0.539(7) 0.442(5) 0.378(2) 0.125 0.010(4) . . . .
O3 O Uiso 0.25000 0.25000 0.0920(3) 1.000 0.0127(13) . . . .

loop_
_geom_angle_atom_site_label_1
_geom_angle_atom_site_label_2
_geom_angle_atom_site_label_3
_geom_angle
_geom_angle_site_symmetry_1
_geom_angle_site_symmetry_2
_geom_angle_site_symmetry_3
_geom_angle_publ_flag
Cu1 Pb O1 123.21(7) . . . yes
Cu1 Pb O2 36.2(8) . . . yes
Cu1 Pb O2' 96.2(9) . . . yes
Cu1 Pb O2' 94.9(7) . . 1_545 yes
Cu1 Pb Cu1 113.58(14) . . 1_655 yes
Cu1 Pb O2 145.1(8) . . 2_655 yes
Cu1 Pb O2' 87.8(9) . . 2_655 yes
Cu1 Pb O2' 88.3(7) . . 2_665 yes
O1 Pb O2 89.3(8) . . . yes
O1 Pb O2' 86.3(8) . . . yes
O1 Pb O2' 87.1(6) . . 1_545 yes
Cu1 Pb O1 123.21(7) 1_655 . . yes
O1 Pb O2 89.3(8) . . 2_655 yes
O1 Pb O2' 86.3(8) . . 2_655 yes
O1 Pb O2' 87.1(6) . . 2_665 yes
O2 Pb O2' 81.6(13) . . . yes
O2 Pb O2' 107.3(11) . . 1_545 yes
Cu1 Pb O2 145.1(8) 1_655 . . yes
O2 Pb O2 178.6(12) . . 2_655 yes
O2 Pb O2' 98.4(13) . . 2_655 yes
O2 Pb O2' 72.6(11) . . 2_665 yes
O2' Pb O2' 168.9(11) . . 1_545 yes
Cu1 Pb O2' 87.8(9) 1_655 . . yes
O2 Pb O2' 98.4(13) 2_655 . . yes
O2' Pb O2' 172.7(11) . . 2_655 yes
O2' Pb O2' 9.0(11) . . 2_665 yes
Cu1 Pb O2' 88.3(7) 1_655 . 1_545 yes
O2 Pb O2' 72.6(12) 2_655 . 1_545 yes
O2' Pb O2' 9.0(11) 1_545 . 2_655 yes
O2' Pb O2' 174.2(9) 1_545 . 2_665 yes
Cu1 Pb O2 36.2(8) 1_655 . 2_655 yes
Cu1 Pb O2' 96.2(9) 1_655 . 2_655 yes
Cu1 Pb O2' 94.9(7) 1_655 . 2_665 yes
O2 Pb O2' 81.6(13) 2_655 . 2_655 yes
O2 Pb O2' 107.3(12) 2_655 . 2_665 yes
O2' Pb O2' 168.9(11) 2_655 . 2_665 yes
Cu2 Ho O3 37.23(3) . . . yes
Cu2 Ho Cu2 115.91(10) . . 1_455 yes
Cu2 Ho O3 98.99(9) . . 2_555 yes
Cu2 Ho Cu2 180.00 . . 3_455 yes
Cu2 Ho Cu2 64.09(10) . . 3_555 yes
Cu2 Ho O3 81.01(9) . . 3_555 yes
Cu2 Ho O3 142.77(3) . . 4_555 yes
Cu2 Ho O3 142.77(3) . . 5_555 yes
Cu2 Ho O3 81.01(9) . . 6_555 yes
Cu2 Ho O3 98.99(9) 1_455 . . yes
O3 Ho O3 105.82(13) . . 2_555 yes
Cu2 Ho O3 142.77(3) 3_455 . . yes
Cu2 Ho O3 81.01(9) 3_555 . . yes
O3 Ho O3 111.64(7) . . 3_555 yes
O3 Ho O3 111.02(7) . . 4_555 yes
O3 Ho O3 180.00 . . 5_555 yes
O3 Ho O3 74.18(13) . . 6_555 yes
Cu2 Ho O3 37.23(3) 1_455 . 2_555 yes
Cu2 Ho Cu2 64.09(10) 1_455 . 3_455 yes
Cu2 Ho Cu2 180.00 1_455 . 3_555 yes
Cu2 Ho O3 142.77(3) 1_455 . 3_555 yes
Cu2 Ho O3 81.01(9) 1_455 . 4_555 yes
Cu2 Ho O3 81.01(9) 1_455 . 5_555 yes
Cu2 Ho O3 142.77(3) 1_455 . 6_555 yes
Cu2 Ho O3 81.01(9) 3_455 . 2_555 yes
Cu2 Ho O3 142.77(3) 3_555 . 2_555 yes
O3 Ho O3 111.02(7) 2_555 . 3_555 yes
O3 Ho O3 111.64(7) 2_555 . 4_555 yes
O3 Ho O3 74.18(13) 2_555 . 5_555 yes
O3 Ho O3 180.00 2_555 . 6_555 yes
Cu2 Ho Cu2 115.91(10) 3_455 . 3_555 yes
Cu2 Ho O3 98.99(9) 3_455 . 3_555 yes
Cu2 Ho O3 37.23(3) 3_455 . 4_555 yes
Cu2 Ho O3 37.23(3) 3_455 . 5_555 yes
Cu2 Ho O3 98.99(9) 3_455 . 6_555 yes
Cu2 Ho O3 37.23(3) 3_555 . 3_555 yes
Cu2 Ho O3 98.99(9) 3_555 . 4_555 yes
Cu2 Ho O3 98.99(9) 3_555 . 5_555 yes
Cu2 Ho O3 37.23(3) 3_555 . 6_555 yes
O3 Ho O3 105.82(13) 3_555 . 4_555 yes
O3 Ho O3 68.36(7) 3_555 . 5_555 yes
O3 Ho O3 68.98(7) 3_555 . 6_555 yes
O3 Ho O3 68.98(7) 4_555 . 5_555 yes
O3 Ho O3 68.36(7) 4_555 . 6_555 yes
O3 Ho O3 105.82(13) 5_555 . 6_555 yes
Pb Cu1 O2 47.5(10) . . . yes
Pb Cu1 Pb 113.58(10) . . 1_455 yes
Pb Cu1 O2 69.5(10) . . 2_555 yes
Pb Cu1 Pb 180.00 . . 3_456 yes
Pb Cu1 Pb 66.42(10) . . 3_556 yes
Pb Cu1 O2 110.5(10) . . 3_556 yes
Pb Cu1 O2 132.5(10) . . 4_556 yes
Pb Cu1 O2 132.5(10) . . 5_556 yes
Pb Cu1 O2 110.5(10) . . 6_556 yes
Pb Cu1 O2 69.5(10) 1_455 . . yes
O2 Cu1 O2 40.9(15) . . 2_555 yes
Pb Cu1 O2 132.5(10) 3_456 . . yes
Pb Cu1 O2 110.5(10) 3_556 . . yes
O2 Cu1 O2 157.6(14) . . 3_556 yes
O2 Cu1 O2 146.3(16) . . 4_556 yes
O2 Cu1 O2 180.00 . . 5_556 yes
O2 Cu1 O2 139.2(15) . . 6_556 yes
Pb Cu1 O2 47.5(10) 1_455 . 2_555 yes
Pb Cu1 Pb 66.42(10) 1_455 . 3_456 yes
Pb Cu1 Pb 180.00 1_455 . 3_556 yes
Pb Cu1 O2 132.5(10) 1_455 . 3_556 yes
Pb Cu1 O2 110.5(10) 1_455 . 4_556 yes
Pb Cu1 O2 110.5(10) 1_455 . 5_556 yes
Pb Cu1 O2 132.5(10) 1_455 . 6_556 yes
Pb Cu1 O2 110.5(10) 3_456 . 2_555 yes
Pb Cu1 O2 132.5(10) 3_556 . 2_555 yes
O2 Cu1 O2 146.3(16) 2_555 . 3_556 yes
O2 Cu1 O2 157.6(14) 2_555 . 4_556 yes
O2 Cu1 O2 139.2(15) 2_555 . 5_556 yes
O2 Cu1 O2 180.00 2_555 . 6_556 yes
Pb Cu1 Pb 113.58(10) 3_456 . 3_556 yes
Pb Cu1 O2 69.5(10) 3_456 . 3_556 yes
Pb Cu1 O2 47.5(10) 3_456 . 4_556 yes
Pb Cu1 O2 47.5(10) 3_456 . 5_556 yes
Pb Cu1 O2 69.5(10) 3_456 . 6_556 yes
Pb Cu1 O2 47.5(10) 3_556 . 3_556 yes
Pb Cu1 O2 69.5(10) 3_556 . 4_556 yes
Pb Cu1 O2 69.5(10) 3_556 . 5_556 yes
Pb Cu1 O2 47.5(10) 3_556 . 6_556 yes
O2 Cu1 O2 40.9(15) 3_556 . 4_556 yes
O2 Cu1 O2 22.4(14) 3_556 . 5_556 yes
O2 Cu1 O2 33.7(16) 3_556 . 6_556 yes
O2 Cu1 O2 33.7(16) 4_556 . 5_556 yes
O2 Cu1 O2 22.4(14) 4_556 . 6_556 yes
O2 Cu1 O2 40.9(15) 5_556 . 6_556 yes
Ho Cu2 O1 122.05(7) . . . yes
Ho Cu2 O3 48.82(10) . . . yes
Ho Cu2 Ho 115.91(14) . . 1_655 yes
Ho Cu2 O3 121.74(17) . . 2_655 yes
O1 Cu2 O3 97.2(2) . . . yes
Ho Cu2 O1 122.05(7) 1_655 . . yes
O1 Cu2 O3 97.2(2) . . 2_655 yes
Ho Cu2 O3 121.74(17) 1_655 . . yes
O3 Cu2 O3 165.7(3) . . 2_655 yes
Ho Cu2 O3 48.82(10) 1_655 . 2_655 yes
Pb O1 Cu2 180.00(2) . . . yes
Cu1 O2 O2 70(2) . . 2_555 yes
Pb O2 Cu1 96.4(13) . . . yes
Pb O2 O2 110(3) . . 2_555 yes
Pb O2' O2' 30(3) 1_565 . 2_665 yes
Pb O2' Pb 168.9(15) . . 1_565 yes
Pb O2' O2' 141(4) . . 2_665 yes
Ho O3 Cu2 93.95(11) . . . yes

loop_
_geom_bond_atom_site_label_1
_geom_bond_atom_site_label_2
_geom_bond_distance
_geom_bond_site_symmetry_1
_geom_bond_site_symmetry_2
_geom_bond_publ_flag
Pb Cu1 3.214(3) . . yes
Pb O1 2.129(9) . . yes
Pb O2 2.38(3) . . yes
Pb O2' 2.41(3) . . yes
Pb O2' 3.04(3) . 1_545 yes
Pb Cu1 3.214(3) . 1_655 yes
Pb O2 2.38(3) . 2_655 yes
Pb O2' 2.41(3) . 2_655 yes
Pb O2' 3.04(3) . 2_665 yes
Ho Cu2 3.172(3) . . yes
Ho O3 2.393(3) . . yes
Ho Cu2 3.172(3) . 1_455 yes
Ho O3 2.393(3) . 2_555 yes
Ho Cu2 3.172(3) . 3_455 yes
Ho Cu2 3.172(3) . 3_555 yes
Ho O3 2.393(3) . 3_555 yes
Ho O3 2.393(3) . 4_555 yes
Ho O3 2.393(3) . 5_555 yes
Ho O3 2.393(3) . 6_555 yes
Cu1 O2 1.91(3) . . yes
Cu1 O2 1.91(3) . 2_555 yes
Cu1 O2 1.91(3) . 3_556 yes
Cu1 O2 1.91(3) . 4_556 yes
Cu1 O2 1.91(3) . 5_556 yes
Cu1 O2 1.91(3) . 6_556 yes
Cu2 O1 2.272(9) . . yes
Cu2 O3 1.9241(14) . . yes
Cu2 O3 1.9241(14) . 2_655 yes
O2 O2 1.33(5) . 2_555 yes
O2' O2' 0.76(4) . 2_665 yes

loop_
_geom_torsion_atom_site_label_1
_geom_torsion_atom_site_label_2
_geom_torsion_atom_site_label_3
_geom_torsion_atom_site_label_4
_geom_torsion
_geom_torsion_site_symmetry_1
_geom_torsion_site_symmetry_2
_geom_torsion_site_symmetry_3
_geom_torsion_site_symmetry_4
_geom_torsion_publ_flag
O3 Ho Cu2 O1 69.38(17) . . . . no
O1 Cu2 O3 Ho -126.91(10) . . . . no
